data_1543884
loop_
_publ_author_name
'Liu, Sumeng'
'Girolami, Gregory S.'

_publ_section_title
;
 Tetrakis(dimethoxyboryl)methane
;
_journal_coeditor_code RZ4004
_journal_issue 8
_journal_name_full IUCrData
_journal_page_first x161264
_journal_paper_doi 10.1107/S2414314616012645
_journal_volume 1
_journal_year 2016
_chemical_formula_iupac 'C9 H24 B4 O8'
_chemical_formula_moiety 'C9 H24 B4 O8'
_chemical_formula_sum 'C9 H24 B4 O8'
_chemical_formula_weight 303.52
_chemical_melting_point 350
_chemical_name_common
;
Tetra[dimethyloxyboryl]methane
;
_chemical_name_systematic
;
Octamethyl methanetetrayltetraboronate
;
_space_group_crystal_system orthorhombic
_space_group_IT_number 60
_space_group_name_Hall '-P 2n 2ab'
_space_group_name_H-M_alt 'P b c n'
_symmetry_space_group_name_Hall '-P 2n 2ab'
_symmetry_space_group_name_H-M 'P b c n'
_atom_sites_solution_hydrogens geom
_audit_creation_method SHELXL-2014/6
_cell_angle_alpha 90
_cell_angle_beta 90
_cell_angle_gamma 90
_cell_formula_units_Z 4
_cell_length_a 7.5362(2)
_cell_length_b 15.1084(4)
_cell_length_c 14.5384(4)
_cell_measurement_reflns_used 9956
_cell_measurement_temperature 102(2)
_cell_measurement_theta_max 68.19
_cell_measurement_theta_min 5.86
_cell_volume 1655.34(8)
_computing_cell_refinement
;
<i>SAINT</i> (Bruker, 2008)
;
_computing_data_collection
;
<i>APEX2</i> (Bruker, 2008)
;
_computing_data_reduction
;
<i>SAINT</i> (Bruker, 2008)
;
_computing_molecular_graphics
;
<i>SHELXTL</i> (Sheldrick, 2008)
;
_computing_publication_material
;
<i>publCIF</i> (Westrip, 2010)
;
_computing_structure_refinement
;
<i>SHELXL2014</i> (Sheldrick, 2015)
;
_computing_structure_solution
;
<i>SHELXS97</i> (Sheldrick, 2008)
;
_diffrn_ambient_temperature 102(2)
_diffrn_measured_fraction_theta_full 0.999
_diffrn_measured_fraction_theta_max 0.995
_diffrn_measurement_device_type 'Bruker APEXII CCD'
_diffrn_measurement_method '\f and \w scans'
_diffrn_radiation_type CuK\a
_diffrn_radiation_wavelength 1.54178
_diffrn_reflns_av_R_equivalents 0.1131
_diffrn_reflns_limit_h_max 9
_diffrn_reflns_limit_h_min -9
_diffrn_reflns_limit_k_max 16
_diffrn_reflns_limit_k_min -18
_diffrn_reflns_limit_l_max 17
_diffrn_reflns_limit_l_min -15
_diffrn_reflns_number 18589
_diffrn_reflns_theta_full 67.679
_diffrn_reflns_theta_max 68.204
_diffrn_reflns_theta_min 5.857
_exptl_absorpt_coefficient_mu 0.827
_exptl_absorpt_correction_T_max 0.9209
_exptl_absorpt_correction_T_min 0.7998
_exptl_absorpt_correction_type integration
_exptl_absorpt_process_details
;
(SADABS; Bruker, 2005)
;
_exptl_crystal_colour colourless
_exptl_crystal_density_diffrn 1.218
_exptl_crystal_density_method 'not measured'
_exptl_crystal_description prism
_exptl_crystal_F_000 648
_exptl_crystal_size_max 0.408
_exptl_crystal_size_mid 0.314
_exptl_crystal_size_min 0.146
_refine_diff_density_max 0.298
_refine_diff_density_min -0.185
_refine_ls_extinction_coef 0.0027(5)
_refine_ls_extinction_expression Fc^*^=kFc[1+0.001xFc^2^\l^3^/sin(2\q)]^-1/4^
_refine_ls_extinction_method
;
<i>SHELXL2014</i> (Sheldrick, 2015)
;
_refine_ls_goodness_of_fit_ref 1.070
_refine_ls_hydrogen_treatment constr
_refine_ls_matrix_type full
_refine_ls_number_parameters 106
_refine_ls_number_reflns 1515
_refine_ls_number_restraints 2
_refine_ls_restrained_S_all 1.071
_refine_ls_R_factor_all 0.0397
_refine_ls_R_factor_gt 0.0370
_refine_ls_shift/su_max 0.001
_refine_ls_shift/su_mean 0.000
_refine_ls_structure_factor_coef Fsqd
_refine_ls_weighting_details 'w=1/[\s^2^(Fo^2^)+(0.0429P)^2^+0.7225P] where P=(Fo^2^+2Fc^2^)/3'
_refine_ls_weighting_scheme calc
_refine_ls_wR_factor_gt 0.0978
_refine_ls_wR_factor_ref 0.0998
_reflns_number_gt 1407
_reflns_number_total 1515
_reflns_threshold_expression 'I > 2\s(I)'
_cod_data_source_file rz4004sup1.cif
_cod_data_source_block I
_cod_database_code 1543884
_shelx_space_group_comment
;
The symmetry employed for this shelxl refinement is uniquely defined
by the following loop, which should always be used as a source of
symmetry information in preference to the above space-group names.
They are only intended as comments.
;
_shelx_estimated_absorpt_t_min 0.729
_shelx_estimated_absorpt_t_max 0.889
_shelxl_version_number 2014/6

loop_
_space_group_symop_operation_xyz
'x, y, z'
'-x+1/2, -y+1/2, z+1/2'
'-x, y, -z+1/2'
'x+1/2, -y+1/2, -z'
'-x, -y, -z'
'x-1/2, y-1/2, -z-1/2'
'x, -y, z-1/2'
'-x-1/2, y-1/2, z'

loop_
_atom_site_type_symbol
_atom_site_label
_atom_site_fract_x
_atom_site_fract_y
_atom_site_fract_z
_atom_site_U_iso_or_equiv
_atom_site_adp_type
_atom_site_calc_flag
_atom_site_occupancy
_atom_site_disorder_assembly
_atom_site_disorder_group
C C1 0.0000 0.90014(10) 0.7500 0.0155(4) Uani d 1 . .
B B1 0.12770(19) 0.95880(9) 0.81186(9) 0.0169(3) Uani d 1 . .
O O11 0.08349(11) 1.03111(5) 0.86281(6) 0.0192(3) Uani d 1 . .
C C11 -0.09245(17) 1.06218(9) 0.87896(9) 0.0227(3) Uani d 1 . .
H H11A -0.1752 1.0308 0.8384 0.034 Uiso calc 1 . .
H H11B -0.0982 1.1258 0.8663 0.034 Uiso calc 1 . .
H H11C -0.1249 1.0512 0.9432 0.034 Uiso calc 1 . .
O O12 0.30328(12) 0.93573(6) 0.81320(7) 0.0254(3) Uani d 1 . .
C C12 0.42669(19) 0.98075(12) 0.87109(11) 0.0369(4) Uani d 1 . .
H H12A 0.3794 0.9837 0.9338 0.055 Uiso calc 1 . .
H H12B 0.4459 1.0408 0.8477 0.055 Uiso calc 1 . .
H H12C 0.5396 0.9486 0.8715 0.055 Uiso calc 1 . .
B B2 -0.11652(19) 0.84032(9) 0.81675(9) 0.0193(3) Uani d 1 . .
O O21 -0.11510(12) 0.86140(6) 0.90809(6) 0.0208(3) Uani d 1 . .
C C21 -0.2149(2) 0.81036(9) 0.97275(9) 0.0286(4) Uani d 1 . .
H H21A -0.1618 0.7514 0.9787 0.043 Uiso calc 1 . .
H H21B -0.3375 0.8047 0.9512 0.043 Uiso calc 1 . .
H H21C -0.2136 0.8400 1.0327 0.043 Uiso calc 1 . .
O O22 -0.21478(16) 0.76806(6) 0.79387(6) 0.0334(3) Uani d 1 . .
C C22A -0.2612(10) 0.7418(4) 0.7017(3) 0.0324(11) Uani d 0.677(14) A 2
H H22A -0.2640 0.6771 0.6978 0.049 Uiso calc 0.677(14) A 2
H H22B -0.1728 0.7649 0.6584 0.049 Uiso calc 0.677(14) A 2
H H22C -0.3784 0.7657 0.6860 0.049 Uiso calc 0.677(14) A 2
C C22B -0.2050(18) 0.7274(8) 0.7041(6) 0.0324(11) Uani d 0.323(14) A 1
H H22D -0.2996 0.6833 0.6980 0.049 Uiso calc 0.323(14) A 1
H H22E -0.0895 0.6985 0.6967 0.049 Uiso calc 0.323(14) A 1
H H22F -0.2193 0.7729 0.6566 0.049 Uiso calc 0.323(14) A 1

loop_
_atom_site_aniso_label
_atom_site_aniso_U_11
_atom_site_aniso_U_22
_atom_site_aniso_U_33
_atom_site_aniso_U_12
_atom_site_aniso_U_13
_atom_site_aniso_U_23
C1 0.0213(8) 0.0111(7) 0.0141(8) 0.000 0.0014(6) 0.000
B1 0.0188(7) 0.0150(6) 0.0168(6) -0.0001(5) 0.0010(5) 0.0023(5)
O11 0.0176(5) 0.0168(5) 0.0233(5) -0.0019(3) 0.0011(3) -0.0041(3)
C11 0.0220(7) 0.0186(6) 0.0277(7) 0.0026(5) 0.0022(5) -0.0058(5)
O12 0.0186(5) 0.0303(5) 0.0273(5) 0.0039(4) -0.0027(4) -0.0042(4)
C12 0.0192(7) 0.0502(10) 0.0413(9) 0.0013(6) -0.0075(6) -0.0095(7)
B2 0.0273(7) 0.0132(6) 0.0172(7) -0.0029(5) -0.0005(6) 0.0003(5)
O21 0.0288(5) 0.0187(5) 0.0149(5) -0.0073(4) 0.0024(4) -0.0001(3)
C21 0.0404(8) 0.0275(7) 0.0178(7) -0.0126(6) 0.0055(6) 0.0019(5)
O22 0.0583(7) 0.0247(5) 0.0173(5) -0.0221(5) 0.0004(4) -0.0021(4)
C22A 0.052(3) 0.025(2) 0.0204(8) -0.0169(19) -0.0027(15) -0.0053(10)
C22B 0.052(3) 0.025(2) 0.0204(8) -0.0169(19) -0.0027(15) -0.0053(10)

loop_
_atom_type_symbol
_atom_type_description
_atom_type_scat_dispersion_real
_atom_type_scat_dispersion_imag
_atom_type_scat_source
C C 0.0181 0.0091 'International Tables Vol C Tables 4.2.6.8 and 6.1.1.4'
H H 0.0000 0.0000 'International Tables Vol C Tables 4.2.6.8 and 6.1.1.4'
B B 0.0090 0.0039 'International Tables Vol C Tables 4.2.6.8 and 6.1.1.4'
O O 0.0492 0.0322 'International Tables Vol C Tables 4.2.6.8 and 6.1.1.4'

loop_
_geom_angle_atom_site_label_1
_geom_angle_atom_site_label_2
_geom_angle_atom_site_label_3
_geom_angle_site_symmetry_1
_geom_angle_site_symmetry_3
_geom_angle
B1 C1 B1 3_556 . 112.12(13)
B1 C1 B2 3_556 3_556 107.83(7)
B1 C1 B2 . 3_556 109.16(7)
B1 C1 B2 3_556 . 109.16(7)
B1 C1 B2 . . 107.83(7)
B2 C1 B2 3_556 . 110.74(14)
O11 B1 O12 . . 115.68(11)
O11 B1 C1 . . 127.44(11)
O12 B1 C1 . . 116.87(10)
B1 O11 C11 . . 125.54(10)
O11 C11 H11A . . 109.5
O11 C11 H11B . . 109.5
H11A C11 H11B . . 109.5
O11 C11 H11C . . 109.5
H11A C11 H11C . . 109.5
H11B C11 H11C . . 109.5
B1 O12 C12 . . 121.15(11)
O12 C12 H12A . . 109.5
O12 C12 H12B . . 109.5
H12A C12 H12B . . 109.5
O12 C12 H12C . . 109.5
H12A C12 H12C . . 109.5
H12B C12 H12C . . 109.5
O22 B2 O21 . . 115.42(11)
O22 B2 C1 . . 127.39(11)
O21 B2 C1 . . 117.16(10)
B2 O21 C21 . . 120.63(10)
O21 C21 H21A . . 109.5
O21 C21 H21B . . 109.5
H21A C21 H21B . . 109.5
O21 C21 H21C . . 109.5
H21A C21 H21C . . 109.5
H21B C21 H21C . . 109.5
B2 O22 C22A . . 125.5(2)
B2 O22 C22B . . 122.3(5)
O22 C22A H22A . . 109.5
O22 C22A H22B . . 109.5
H22A C22A H22B . . 109.5
O22 C22A H22C . . 109.5
H22A C22A H22C . . 109.5
H22B C22A H22C . . 109.5
O22 C22B H22D . . 109.5
O22 C22B H22E . . 109.5
H22D C22B H22E . . 109.5
O22 C22B H22F . . 109.5
H22D C22B H22F . . 109.5
H22E C22B H22F . . 109.5

loop_
_geom_bond_atom_site_label_1
_geom_bond_atom_site_label_2
_geom_bond_site_symmetry_2
_geom_bond_distance
C1 B1 3_556 1.5876(16)
C1 B1 . 1.5876(16)
C1 B2 3_556 1.5905(16)
C1 B2 . 1.5905(16)
B1 O11 . 1.3613(16)
B1 O12 . 1.3685(17)
O11 C11 . 1.4260(15)
C11 H11A . 0.9800
C11 H11B . 0.9800
C11 H11C . 0.9800
O12 C12 . 1.4268(18)
C12 H12A . 0.9800
C12 H12B . 0.9800
C12 H12C . 0.9800
B2 O22 . 1.3604(17)
B2 O21 . 1.3656(16)
O21 C21 . 1.4295(15)
C21 H21A . 0.9800
C21 H21B . 0.9800
C21 H21C . 0.9800
O22 C22A . 1.441(4)
O22 C22B . 1.444(8)
C22A H22A . 0.9800
C22A H22B . 0.9800
C22A H22C . 0.9800
C22B H22D . 0.9800
C22B H22E . 0.9800
C22B H22F . 0.9800

_cod_database_fobs_code 1543884
